data_4339484
loop_
_publ_author_name
'Feng, Patrick L.'
'Beedle, Christopher C.'
'Wernsdorfer, Wolfgang'
'Koo, Changhyun'
'Nakano, Motohiro'
'Hill, Stephen'
'Hendrickson, David N.'

_publ_section_title
;
 Heterometallic cubane single-molecule magnets.
;
_journal_issue 20
_journal_name_full 'Inorganic chemistry'
_journal_page_first 8126
_journal_page_last 8128
_journal_paper_doi 10.1021/ic7012107
_journal_volume 46
_journal_year 2007
_chemical_formula_moiety 'C29 H35 Cl6 Mn3 N12 O10 Zn1'
_chemical_formula_sum 'C29 H35 Cl6 Mn3 N12 O10 Zn'
_chemical_formula_weight 1154.58
_space_group.centring_type P

_space_group_crystal_system trigonal
_space_group_IT_number 161
_space_group_name_Hall 'R 3 -2"c'
_space_group_name_H-M_alt 'R 3 c :H'
_atom_sites_solution_hydrogens geom
_atom_sites_solution_primary direct
_atom_sites_solution_secondary difmap
_cell_angle_alpha 90.00
_cell_angle_beta 90.00
_cell_angle_gamma 120.00
_cell_formula_units_Z 6
_cell_length_a 14.744(2)
_cell_length_b 14.744
_cell_length_c 35.186(5)
_cell_measurement_reflns_used 2548
_cell_measurement_temperature 208(2)
_cell_measurement_theta_max 25.03
_cell_measurement_theta_min 2.76
_cell_volume 6624.2(13)
_computing_cell_refinement 'Bruker SMART'
_computing_data_collection 'Bruker SMART'
_computing_data_reduction 'Bruker SAINT'
_computing_molecular_graphics ORTEP32
_computing_publication_material WINGX
_computing_structure_refinement 'SHELXL-97 (Sheldrick, 1997)'
_computing_structure_solution 'SHELXL-97 (Sheldrick, 1997)'
_diffrn_ambient_temperature 293(2)
_diffrn_measured_fraction_theta_full 0.999
_diffrn_measured_fraction_theta_max 0.999
_diffrn_measurement_device_type 'CCD area detector'
_diffrn_measurement_method 'phi and omega scans'
_diffrn_radiation_monochromator graphite
_diffrn_radiation_source 'fine-focus sealed tube'
_diffrn_radiation_type MoK\a
_diffrn_radiation_wavelength 0.71073
_diffrn_reflns_av_R_equivalents 0.0567
_diffrn_reflns_av_sigmaI/netI 0.0625
_diffrn_reflns_limit_h_max 17
_diffrn_reflns_limit_h_min -17
_diffrn_reflns_limit_k_max 17
_diffrn_reflns_limit_k_min -16
_diffrn_reflns_limit_l_max 36
_diffrn_reflns_limit_l_min -41
_diffrn_reflns_number 10070
_diffrn_reflns_theta_full 25.00
_diffrn_reflns_theta_max 25.03
_diffrn_reflns_theta_min 2.76
_exptl_absorpt_coefficient_mu 1.803
_exptl_absorpt_correction_T_max 0.353
_exptl_absorpt_correction_T_min 0.339
_exptl_absorpt_correction_type multi-scan
_exptl_absorpt_process_details SADABS
_exptl_crystal_colour black
_exptl_crystal_density_diffrn 1.726
_exptl_crystal_density_method 'not measured'
_exptl_crystal_description block
_exptl_crystal_F_000 10440
_exptl_crystal_size_max 0.2
_exptl_crystal_size_mid 0.2
_exptl_crystal_size_min 0.2
_platon_squeeze_details
;
  SQUEEZE (PLATON, A.Spek) was used to treat diffuse solvent
 contributions.  Total electron count found = 707/unit cell.
 Calculated for 2 chloroform (the re'xtal solvent)
 = 696/unit cell.  The intensive properties (density, F(000), etc.)
 reflect these contributions.
;
_refine_diff_density_max 0.653
_refine_diff_density_min -0.355
_refine_diff_density_rms 0.093
_refine_ls_extinction_method none
_refine_ls_goodness_of_fit_ref 1.038
_refine_ls_hydrogen_treatment constr
_refine_ls_matrix_type full
_refine_ls_number_parameters 161
_refine_ls_number_reflns 2548
_refine_ls_number_restraints 1
_refine_ls_restrained_S_all 1.038
_refine_ls_R_factor_all 0.0507
_refine_ls_R_factor_gt 0.0470
_refine_ls_shift/su_max 0.001
_refine_ls_shift/su_mean 0.000
_refine_ls_structure_factor_coef Fsqd
_refine_ls_weighting_details 'calc w=1/[\s^2^(Fo^2^)+(0.0767P)^2^+0.0000P] where P=(Fo^2^+2Fc^2^)/3'
_refine_ls_weighting_scheme calc
_refine_ls_wR_factor_gt 0.1191
_refine_ls_wR_factor_ref 0.1212
_reflns_number_gt 2329
_reflns_number_total 2548
_reflns_threshold_expression >2sigma(I)
_cod_data_source_file ic7012107-file001.cif
_cod_data_source_block import
_cod_depositor_comments
;
 Changed the value of the _symmetry_cell_setting data item from
 'rhombohedral' back to 'trigonal'.

 Antanas Vaitkus,
 2020-11-09

 Removed the _space_group.IT_number data item since it had an incorrect
 value, changed the value of the _symmetry_cell_setting data item from
 'trigonal' to 'rhombohedral' and renamed several space group related
 data items.

 Antanas Vaitkus,
 2020-11-08

The following automatic conversions were performed:

'_symmetry_cell_setting' value 'Trigonal' changed to 'trigonal'
according to
/usr/data/users/saulius/automatic-downloads/retrospective/ACS/lib/dictionaries/cif_core.dic
dictionary named 'cif_core.dic' version 2.4.2 from 2011-04-26.

Automatic conversion script
Id: cif_fix_values 2281 2013-09-26 08:29:07Z andrius 

The following automatic conversions were performed:

'_space_group.centring_type' value 'primitive' was replaced with the
value 'P' as specified in the replacement file
'/home/antanas/src/cod-tools/trunk/data/replacement-values/replacement_values.lst'.

Automatic conversion script
Id: cif_fix_values 5642 2017-10-24 12:04:52Z antanas 
;
_cod_original_cell_volume 6623.9(14)
_cod_original_sg_symbol_H-M R3c
_cod_original_formula_sum 'C29 H35 Cl6 Mn3 N12 O10 Zn1'
_cod_database_code 4339484

loop_
_symmetry_equiv_pos_as_xyz
'x, y, z'
'-y, x-y, z'
'-y, -x, z+1/2'
'-x+y, -x, z'
'x, x-y, z+1/2'
'-x+y, y, z+1/2'
'x+2/3, y+1/3, z+1/3'
'-y+2/3, x-y+1/3, z+1/3'
'-y+2/3, -x+1/3, z+5/6'
'-x+y+2/3, -x+1/3, z+1/3'
'x+2/3, x-y+1/3, z+5/6'
'-x+y+2/3, y+1/3, z+5/6'
'x+1/3, y+2/3, z+2/3'
'-y+1/3, x-y+2/3, z+2/3'
'-y+1/3, -x+2/3, z+7/6'
'-x+y+1/3, -x+2/3, z+2/3'
'x+1/3, x-y+2/3, z+7/6'
'-x+y+1/3, y+2/3, z+7/6'

loop_
_atom_site_label
_atom_site_type_symbol
_atom_site_fract_x
_atom_site_fract_y
_atom_site_fract_z
_atom_site_U_iso_or_equiv
_atom_site_adp_type
_atom_site_occupancy
_atom_site_symmetry_multiplicity
_atom_site_calc_flag
_atom_site_refinement_flags
N2 N 0.8434(4) 0.5968(4) 0.94738(14) 0.0297(11) Uani 1 1 d .
N3 N 0.8287(4) 0.6677(4) 0.95005(15) 0.0370(12) Uani 1 1 d .
N4 N 0.8175(6) 0.7410(5) 0.95123(18) 0.0639(18) Uani 1 1 d .
C3 C 0.6253(7) 0.6671(6) 1.0302(2) 0.0550(18) Uani 1 1 d .
H3A H 0.7000 0.7111 1.0288 0.082 Uiso 1 1 calc R
H3B H 0.5965 0.7011 1.0452 0.082 Uiso 1 1 calc R
H3C H 0.5961 0.6545 1.0051 0.082 Uiso 1 1 calc R
Zn1 Zn 0.6667 0.3333 0.89529(3) 0.0208(2) Uani 1 3 d S
Mn1 Mn 0.75945(6) 0.46614(6) 0.97477(2) 0.0232(2) Uani 1 1 d .
O4 O 0.6112(3) 0.4012(3) 0.93746(13) 0.0217(8) Uani 1 1 d .
O2 O 0.7072(3) 0.5337(3) 1.00844(11) 0.0300(9) Uani 1 1 d .
O1 O 0.6667 0.3333 0.9963(2) 0.0251(15) Uani 1 3 d S
N1 N 0.5324(3) 0.2166(3) 0.86885(13) 0.0237(10) Uani 1 1 d .
C5 C 0.6399(4) 0.5168(4) 0.88471(15) 0.0240(11) Uani 1 1 d .
O3 O 0.8777(3) 0.4642(3) 1.01064(11) 0.0298(9) Uani 1 1 d .
C9 C 0.7670(5) 0.2617(4) 0.83549(17) 0.0312(12) Uani 1 1 d .
H9 H 0.7015 0.2311 0.8239 0.037 Uiso 1 1 calc R
C4 C 0.5794(4) 0.4680(4) 0.92029(17) 0.0276(12) Uani 1 1 d .
H4A H 0.5899 0.5227 0.9381 0.033 Uiso 1 1 calc R
H4B H 0.5053 0.4279 0.9143 0.033 Uiso 1 1 calc R
C7 C 0.9421(5) 0.2987(5) 0.83615(18) 0.0400(15) Uani 1 1 d .
H7 H 0.9966 0.2932 0.8253 0.048 Uiso 1 1 calc R
C1 C 0.6118(5) 0.4977(5) 1.02074(16) 0.0308(13) Uani 1 1 d .
C6 C 0.9594(5) 0.3535(4) 0.86930(17) 0.0328(13) Uani 1 1 d .
H6 H 1.0246 0.3852 0.8811 0.039 Uiso 1 1 calc R
C8 C 0.8473(5) 0.2524(5) 0.81886(18) 0.0378(14) Uani 1 1 d .
H8 H 0.8364 0.2153 0.7964 0.045 Uiso 1 1 calc R
C2 C 0.6004(5) 0.5697(5) 1.04751(17) 0.0386(14) Uani 1 1 d .
H2A H 0.5289 0.5359 1.0568 0.046 Uiso 1 1 calc R
H2B H 0.6461 0.5831 1.0692 0.046 Uiso 1 1 calc R

loop_
_atom_site_aniso_label
_atom_site_aniso_U_11
_atom_site_aniso_U_22
_atom_site_aniso_U_33
_atom_site_aniso_U_23
_atom_site_aniso_U_13
_atom_site_aniso_U_12
N2 0.032(3) 0.023(2) 0.028(3) 0.000(2) 0.001(2) 0.009(2)
N3 0.051(3) 0.025(3) 0.031(3) -0.004(2) -0.002(2) 0.016(3)
N4 0.094(5) 0.056(4) 0.045(4) 0.003(3) -0.001(3) 0.041(4)
C3 0.076(5) 0.047(4) 0.049(4) -0.011(3) -0.007(4) 0.037(4)
Zn1 0.0222(3) 0.0222(3) 0.0182(5) 0.000 0.000 0.01109(16)
Mn1 0.0254(4) 0.0221(4) 0.0204(4) -0.0016(3) 0.0003(3) 0.0106(3)
O4 0.0228(19) 0.0238(17) 0.024(2) 0.0018(15) 0.0002(16) 0.0158(16)
O2 0.035(2) 0.033(2) 0.025(2) -0.0012(16) -0.0001(17) 0.0189(18)
O1 0.023(2) 0.023(2) 0.029(4) 0.000 0.000 0.0117(10)
N1 0.025(2) 0.025(2) 0.025(3) -0.0001(18) 0.0020(18) 0.014(2)
C5 0.024(3) 0.023(3) 0.025(3) -0.003(2) -0.009(2) 0.012(2)
O3 0.035(2) 0.027(2) 0.027(2) -0.0010(16) -0.0027(17) 0.0153(18)
C9 0.034(3) 0.031(3) 0.028(3) -0.005(2) -0.001(3) 0.016(3)
C4 0.026(3) 0.030(3) 0.029(3) 0.003(2) -0.001(2) 0.016(2)
C7 0.041(3) 0.048(4) 0.037(4) 0.006(3) 0.008(3) 0.027(3)
C1 0.038(3) 0.042(3) 0.019(3) -0.002(2) -0.001(2) 0.025(3)
C6 0.034(3) 0.034(3) 0.032(3) 0.002(3) 0.005(2) 0.019(3)
C8 0.038(3) 0.045(3) 0.026(3) -0.008(3) 0.006(2) 0.017(3)
C2 0.047(4) 0.044(3) 0.029(3) -0.014(3) -0.001(3) 0.027(3)

loop_
_atom_type_symbol
_atom_type_description
_atom_type_scat_dispersion_real
_atom_type_scat_dispersion_imag
_atom_type_scat_source
C C 0.0033 0.0016 'International Tables Vol C Tables 4.2.6.8 and 6.1.1.4'
H H 0.0000 0.0000 'International Tables Vol C Tables 4.2.6.8 and 6.1.1.4'
Cl Cl 0.1484 0.1585 'International Tables Vol C Tables 4.2.6.8 and 6.1.1.4'
Mn Mn 0.3368 0.7283 'International Tables Vol C Tables 4.2.6.8 and 6.1.1.4'
N N 0.0061 0.0033 'International Tables Vol C Tables 4.2.6.8 and 6.1.1.4'
O O 0.0106 0.0060 'International Tables Vol C Tables 4.2.6.8 and 6.1.1.4'
Zn Zn 0.2839 1.4301 'International Tables Vol C Tables 4.2.6.8 and 6.1.1.4'

loop_
_geom_angle_atom_site_label_1
_geom_angle_atom_site_label_2
_geom_angle_atom_site_label_3
_geom_angle
_geom_angle_site_symmetry_1
_geom_angle_site_symmetry_3
N3 N2 Mn1 122.2(4) . .
N2 N3 N4 176.6(7) . .
N1 Zn1 N1 101.58(16) 2_655 .
N1 Zn1 N1 101.58(16) 2_655 4_665
N1 Zn1 N1 101.58(16) . 4_665
N1 Zn1 O4 76.29(17) 2_655 4_665
N1 Zn1 O4 152.84(16) . 4_665
N1 Zn1 O4 105.38(15) 4_665 4_665
N1 Zn1 O4 105.38(15) 2_655 2_655
N1 Zn1 O4 76.29(17) . 2_655
N1 Zn1 O4 152.84(16) 4_665 2_655
O4 Zn1 O4 78.24(17) 4_665 2_655
N1 Zn1 O4 152.84(16) 2_655 .
N1 Zn1 O4 105.38(15) . .
N1 Zn1 O4 76.29(17) 4_665 .
O4 Zn1 O4 78.24(17) 4_665 .
O4 Zn1 O4 78.24(17) 2_655 .
O1 Mn1 O4 85.6(2) . 4_665
O1 Mn1 O2 91.12(18) . .
O4 Mn1 O2 170.93(17) 4_665 .
O1 Mn1 N2 173.1(2) . .
O4 Mn1 N2 91.56(18) 4_665 .
O2 Mn1 N2 90.74(19) . .
O1 Mn1 O3 85.60(16) . .
O4 Mn1 O3 87.79(16) 4_665 .
O2 Mn1 O3 100.41(16) . .
N2 Mn1 O3 100.61(17) . .
O1 Mn1 O4 75.81(19) . .
O4 Mn1 O4 79.7(2) 4_665 .
O2 Mn1 O4 91.32(15) . .
N2 Mn1 O4 97.49(17) . .
O3 Mn1 O4 158.22(13) . .
O1 Mn1 Mn1 37.45(11) . 2_655
O4 Mn1 Mn1 89.17(11) 4_665 2_655
O2 Mn1 Mn1 83.12(12) . 2_655
N2 Mn1 Mn1 136.36(15) . 2_655
O3 Mn1 Mn1 123.01(10) . 2_655
O4 Mn1 Mn1 39.93(11) . 2_655
O1 Mn1 Mn1 37.45(11) . 4_665
O4 Mn1 Mn1 49.98(12) 4_665 4_665
O2 Mn1 Mn1 128.16(12) . 4_665
N2 Mn1 Mn1 141.10(14) . 4_665
O3 Mn1 Mn1 75.55(10) . 4_665
O4 Mn1 Mn1 82.76(9) . 4_665
Mn1 Mn1 Mn1 60.000(5) 2_655 4_665
C4 O4 Mn1 126.6(3) . 2_655
C4 O4 Zn1 111.2(4) . .
Mn1 O4 Zn1 106.76(17) 2_655 .
C4 O4 Mn1 121.8(3) . .
Mn1 O4 Mn1 90.08(17) 2_655 .
Zn1 O4 Mn1 94.77(13) . .
C1 O2 Mn1 128.2(4) . .
Mn1 O1 Mn1 105.1(2) 4_665 .
Mn1 O1 Mn1 105.1(2) 4_665 2_655
Mn1 O1 Mn1 105.1(2) . 2_655
C5 N1 C9 119.2(5) 2_655 4_665
C5 N1 Zn1 118.3(4) 2_655 .
C9 N1 Zn1 122.6(4) 4_665 .
N1 C5 C6 122.7(5) 4_665 2_655
N1 C5 C4 115.5(5) 4_665 .
C6 C5 C4 121.8(5) 2_655 .
C1 O3 Mn1 128.6(4) 4_665 .
N1 C9 C8 120.5(5) 2_655 .
O4 C4 C5 111.4(5) . .
C8 C7 C6 121.4(6) . .
O3 C1 O2 124.4(5) 2_655 .
O3 C1 C2 121.9(5) 2_655 .
O2 C1 C2 113.7(5) . .
C7 C6 C5 117.8(6) . 4_665
C7 C8 C9 118.5(6) . .
C3 C2 C1 112.6(5) . .

loop_
_geom_bond_atom_site_label_1
_geom_bond_atom_site_label_2
_geom_bond_distance
_geom_bond_site_symmetry_2
N2 N3 1.172(7) .
N2 Mn1 1.947(5) .
N3 N4 1.173(8) .
C3 C2 1.428(10) .
Zn1 N1 2.083(4) 2_655
Zn1 N1 2.083(4) .
Zn1 N1 2.083(4) 4_665
Zn1 O4 2.166(4) 4_665
Zn1 O4 2.166(4) 2_655
Zn1 O4 2.166(4) .
Mn1 O1 1.898(3) .
Mn1 O4 1.934(4) 4_665
Mn1 O2 1.939(4) .
Mn1 O3 2.164(4) .
Mn1 O4 2.308(4) .
Mn1 Mn1 3.0133(14) 2_655
Mn1 Mn1 3.0133(14) 4_665
O4 C4 1.420(7) .
O4 Mn1 1.934(4) 2_655
O2 C1 1.303(7) .
O1 Mn1 1.898(3) 4_665
O1 Mn1 1.898(3) 2_655
N1 C5 1.318(7) 2_655
N1 C9 1.371(7) 4_665
C5 N1 1.318(7) 4_665
C5 C6 1.379(8) 2_655
C5 C4 1.497(8) .
O3 C1 1.238(7) 4_665
C9 N1 1.371(7) 2_655
C9 C8 1.389(8) .
C7 C8 1.355(9) .
C7 C6 1.368(9) .
C1 O3 1.238(7) 2_655
C1 C2 1.491(8) .
C6 C5 1.379(8) 4_665

loop_
_platon_squeeze_void_nr
_platon_squeeze_void_average_x
_platon_squeeze_void_average_y
_platon_squeeze_void_average_z
_platon_squeeze_void_volume
_platon_squeeze_void_count_electrons
1 0.000 0.000 0.319 331.5 117.5
2 0.000 0.000 0.820 331.6 117.7
3 0.333 0.667 0.486 329.4 118.0
4 0.333 0.667 0.986 329.4 117.8
5 0.667 0.333 0.153 332.0 117.9
6 0.667 0.333 0.653 332.0 117.8
